data_7028771
loop_
_publ_author_name
'Hu, Ying'
'An, Haiyan'
'Liu, Xuan'
'Yin, Jiqiu'
'Wang, Huilong'
'Zhang, Hua'
'Wang, Lin'

_publ_section_title
;
 pH-controlled assembly of hybrid architectures based on Anderson-type
 polyoxometalates and silver coordination units.
;
_journal_issue 6
_journal_name_full 'Dalton transactions (Cambridge, England : 2003)'
_journal_page_first 2488
_journal_page_last 2498
_journal_paper_doi 10.1039/c3dt52987h
_journal_volume 43
_journal_year 2014
_chemical_formula_sum 'C24 H34 Ag2 Al Mo6 N3 O33'
_chemical_formula_weight 1710.90
_chemical_name_systematic
; 
 ? 
;
_space_group_IT_number 70
_symmetry_cell_setting orthorhombic
_symmetry_space_group_name_Hall '-F 2uv 2vw'
_symmetry_space_group_name_H-M 'F d d d :2'
_atom_sites_solution_primary direct
_atom_sites_solution_secondary difmap
_audit_creation_method SHELXL-97
_cell_angle_alpha 90.00
_cell_angle_beta 90.00
_cell_angle_gamma 90.00
_cell_formula_units_Z 16
_cell_length_a 15.892(2)
_cell_length_b 29.617(4)
_cell_length_c 37.798(6)
_cell_measurement_reflns_used 21439
_cell_measurement_temperature 293(2)
_cell_measurement_theta_max 25.00
_cell_measurement_theta_min 2.16
_cell_volume 17791(4)
_computing_molecular_graphics 'Bruker SHELXTL'
_computing_publication_material 'Bruker SHELXTL'
_computing_structure_refinement 'SHELXL-97 (Sheldrick, 1997)'
_computing_structure_solution 'SHELXS-97 (Sheldrick, 1990)'
_diffrn_ambient_temperature 293(2)
_diffrn_detector_area_resol_mean 0.01
_diffrn_measured_fraction_theta_full 0.999
_diffrn_measured_fraction_theta_max 0.999
_diffrn_measurement_device_type 'Bruker Smart Apex CCD'
_diffrn_measurement_method \w-2\q
_diffrn_radiation_monochromator graphite
_diffrn_radiation_source 'fine-focus sealed tube'
_diffrn_radiation_type MoK\a
_diffrn_radiation_wavelength 0.71073
_diffrn_reflns_av_R_equivalents 0.0325
_diffrn_reflns_av_unetI/netI 0.0237
_diffrn_reflns_limit_h_max 18
_diffrn_reflns_limit_h_min -18
_diffrn_reflns_limit_k_max 35
_diffrn_reflns_limit_k_min -34
_diffrn_reflns_limit_l_max 23
_diffrn_reflns_limit_l_min -44
_diffrn_reflns_number 21439
_diffrn_reflns_theta_full 25.00
_diffrn_reflns_theta_max 25.00
_diffrn_reflns_theta_min 2.16
_diffrn_standards_decay_% none
_diffrn_standards_interval_count 0
_diffrn_standards_interval_time 0
_diffrn_standards_number 0
_exptl_absorpt_coefficient_mu 2.624
_exptl_absorpt_correction_T_max 0.749
_exptl_absorpt_correction_T_min 0.573
_exptl_absorpt_correction_type empirical
_exptl_absorpt_process_details 'ABSCOR by T.Higashi 8 March, 1995'
_exptl_crystal_colour colorless
_exptl_crystal_density_diffrn 2.555
_exptl_crystal_density_method 'not measured'
_exptl_crystal_description rod
_exptl_crystal_F_000 13152
_exptl_crystal_size_max 0.30
_exptl_crystal_size_mid 0.18
_exptl_crystal_size_min 0.11
_refine_diff_density_max 1.998
_refine_diff_density_min -1.308
_refine_diff_density_rms 0.138
_refine_ls_extinction_method none
_refine_ls_goodness_of_fit_ref 1.129
_refine_ls_hydrogen_treatment mixed
_refine_ls_matrix_type full
_refine_ls_number_parameters 365
_refine_ls_number_reflns 3926
_refine_ls_number_restraints 91
_refine_ls_restrained_S_all 1.122
_refine_ls_R_factor_all 0.0415
_refine_ls_R_factor_gt 0.0359
_refine_ls_shift/su_max 0.000
_refine_ls_shift/su_mean 0.000
_refine_ls_structure_factor_coef Fsqd
_refine_ls_weighting_details 'calc w=1/[\s^2^(Fo^2^)+(0.0317P)^2^+573.2908P] where P=(Fo^2^+2Fc^2^)/3'
_refine_ls_weighting_scheme calc
_refine_ls_wR_factor_gt 0.0882
_refine_ls_wR_factor_ref 0.0914
_reflns_number_gt 3517
_reflns_number_total 3926
_reflns_threshold_expression >2sigma(I)
_cod_data_source_file c3dt52987h.txt
_cod_data_source_block 1
_cod_depositor_comments
;
The following automatic conversions were performed:

'_symmetry_cell_setting' value 'Orthorhombic' changed to
'orthorhombic' according to
/usr/data/users/saulius/automatic-downloads/current/RSC/lib/dictionaries/cif_core.dic
dictionary named 'cif_core.dic' version 2.4.2 from 2011-04-26.

Automatic conversion script
Id: cif_fix_values 2281 2013-09-26 08:29:07Z andrius 
;
_cod_original_cell_volume 17790(5)
_cod_original_sg_symbol_H-M Fddd
_cod_database_code 7028771

loop_
_symmetry_equiv_pos_as_xyz
'x, y, z'
'-x+3/4, -y+3/4, z'
'-x+3/4, y, -z+3/4'
'x, -y+3/4, -z+3/4'
'x, y+1/2, z+1/2'
'-x+3/4, -y+5/4, z+1/2'
'-x+3/4, y+1/2, -z+5/4'
'x, -y+5/4, -z+5/4'
'x+1/2, y, z+1/2'
'-x+5/4, -y+3/4, z+1/2'
'-x+5/4, y, -z+5/4'
'x+1/2, -y+3/4, -z+5/4'
'x+1/2, y+1/2, z'
'-x+5/4, -y+5/4, z'
'-x+5/4, y+1/2, -z+3/4'
'x+1/2, -y+5/4, -z+3/4'
'-x, -y, -z'
'x-3/4, y-3/4, -z'
'x-3/4, -y, z-3/4'
'-x, y-3/4, z-3/4'
'-x, -y+1/2, -z+1/2'
'x-3/4, y-1/4, -z+1/2'
'x-3/4, -y+1/2, z-1/4'
'-x, y-1/4, z-1/4'
'-x+1/2, -y, -z+1/2'
'x-1/4, y-3/4, -z+1/2'
'x-1/4, -y, z-1/4'
'-x+1/2, y-3/4, z-1/4'
'-x+1/2, -y+1/2, -z'
'x-1/4, y-1/4, -z'
'x-1/4, -y+1/2, z-3/4'
'-x+1/2, y-1/4, z-3/4'

loop_
_atom_site_label
_atom_site_type_symbol
_atom_site_fract_x
_atom_site_fract_y
_atom_site_fract_z
_atom_site_U_iso_or_equiv
_atom_site_adp_type
_atom_site_occupancy
_atom_site_symmetry_multiplicity
_atom_site_calc_flag
_atom_site_refinement_flags
_atom_site_disorder_assembly
_atom_site_disorder_group
Mo1 Mo -0.13454(3) -0.021574(17) -0.063994(13) 0.02079(14) Uani 1 1 d . . .
Mo2 Mo 0.06984(3) -0.023418(17) -0.080874(13) 0.02097(14) Uani 1 1 d . . .
Mo3 Mo 0.20565(3) -0.001786(17) -0.016884(13) 0.01929(14) Uani 1 1 d . . .
Ag1 Ag -0.03649(5) -0.1250 -0.1250 0.02925(18) Uani 1 2 d S . .
Ag2 Ag -0.1250 0.3750 -0.03868(3) 0.0597(3) Uani 1 2 d S . .
Al1 Al 0.0000 0.0000 0.0000 0.0150(5) Uani 1 2 d S . .
O1 O -0.0982(2) 0.02710(12) -0.01932(10) 0.0173(8) Uani 1 1 d . . .
O2 O -0.0170(2) -0.04543(12) -0.03434(10) 0.0171(8) Uani 1 1 d . . .
O3 O 0.0753(2) 0.02613(12) -0.03375(10) 0.0174(8) Uani 1 1 d . . .
O4 O -0.1904(3) -0.04142(13) -0.02073(11) 0.0228(9) Uani 1 1 d . . .
O5 O -0.0396(3) 0.00394(14) -0.08718(10) 0.0236(9) Uani 1 1 d . . .
O6 O 0.1562(2) -0.04375(13) -0.04905(11) 0.0218(9) Uani 1 1 d . . .
O7 O -0.1484(3) -0.07129(15) -0.08663(12) 0.0314(10) Uani 1 1 d . . .
O8 O -0.2083(3) 0.01533(17) -0.07907(12) 0.0328(11) Uani 1 1 d . . .
O9 O 0.0572(3) -0.07304(15) -0.10346(12) 0.0324(11) Uani 1 1 d . . .
O10 O 0.1261(3) 0.01150(16) -0.10780(12) 0.0316(10) Uani 1 1 d . . .
O11 O 0.2599(3) 0.03279(15) -0.04489(11) 0.0282(10) Uani 1 1 d . . .
O12 O 0.2797(3) -0.03721(15) 0.00162(12) 0.0304(10) Uani 1 1 d . . .
O13 O -0.2754(5) 0.1145(3) -0.0362(2) 0.051(2) Uani 0.719(10) 1 d PU A 1
O13A O -0.2712(12) 0.1011(7) -0.0641(6) 0.051(2) Uani 0.281(10) 1 d PU A 2
O14 O -0.1402(4) 0.11569(16) -0.03162(16) 0.0480(14) Uani 1 1 d . A .
C1 C -0.2033(6) 0.1341(3) -0.0376(2) 0.052(2) Uani 1 1 d . . .
C2 C -0.2070(5) 0.1847(3) -0.0412(2) 0.0450(19) Uani 1 1 d . A .
H2A H -0.1569 0.2007 -0.0393 0.054 Uiso 1 1 calc R . .
C3 C -0.2738(6) 0.2067(3) -0.0466(2) 0.049(2) Uani 1 1 d . . .
H3A H -0.3232 0.1901 -0.0488 0.059 Uiso 1 1 calc R A .
C4 C -0.2809(4) 0.2557(2) -0.04981(17) 0.0294(14) Uani 1 1 d . A .
C5 C -0.2177(4) 0.2862(2) -0.04224(17) 0.0282(14) Uani 1 1 d . . .
H5A H -0.1658 0.2751 -0.0350 0.034 Uiso 1 1 calc R A .
C6 C -0.3025(5) 0.3465(2) -0.05556(19) 0.0389(17) Uani 1 1 d . . .
H6A H -0.3099 0.3776 -0.0578 0.047 Uiso 1 1 calc R A .
C7 C -0.3684(5) 0.3188(3) -0.0635(2) 0.0411(18) Uani 1 1 d . A .
H7A H -0.4198 0.3308 -0.0707 0.049 Uiso 1 1 calc R . .
C8 C -0.3579(5) 0.2732(3) -0.06066(19) 0.0371(17) Uani 1 1 d . . .
H8A H -0.4022 0.2539 -0.0660 0.045 Uiso 1 1 calc R A .
O15 O -0.0712(13) 0.3280(8) -0.1179(7) 0.043(6) Uani 0.50 1 d PU B -1
O16 O -0.2075(12) 0.3353(8) -0.1320(8) 0.051(5) Uani 0.50 1 d P B -1
C9 C -0.1425(11) 0.3123(5) -0.1261(8) 0.034(5) Uani 0.50 1 d PU B -1
C10 C -0.1549(9) 0.2616(5) -0.1289(4) 0.032(3) Uani 0.50 1 d PU B -1
H10A H -0.2072 0.2505 -0.1357 0.038 Uiso 0.50 1 calc PR B -1
C11 C -0.0936(8) 0.2329(3) -0.1219(3) 0.026(3) Uani 0.50 1 d PDU B -1
H11A H -0.0423 0.2454 -0.1154 0.032 Uiso 0.50 1 calc PR B -1
C12 C -0.0975(6) 0.1838(2) -0.1233(3) 0.027(3) Uani 0.50 1 d PGDU B -1
C13 C -0.0285(4) 0.1582(3) -0.1128(3) 0.045(4) Uani 0.50 1 d PGU B -1
H13A H 0.0202 0.1725 -0.1050 0.054 Uiso 0.50 1 calc PR B -1
C15 C -0.0323(5) 0.1114(3) -0.1140(4) 0.060(5) Uani 0.50 1 d PGU B -1
H15A H 0.0139 0.0943 -0.1070 0.071 Uiso 0.50 1 calc PR B -1
C14 C -0.1051(6) 0.0900(2) -0.1257(4) 0.035(4) Uani 0.50 1 d PGU B -1
H14A H -0.1076 0.0587 -0.1265 0.042 Uiso 0.50 1 calc PR B -1
N2 N -0.1741(4) 0.1156(3) -0.1362(3) 0.045(3) Uani 0.50 1 d PGU B -1
H2B H -0.2191 0.1024 -0.1434 0.054 Uiso 0.50 1 calc PR B -1
C16 C -0.1703(5) 0.1624(3) -0.1350(3) 0.042(4) Uani 0.50 1 d PGU B -1
H16A H -0.2165 0.1795 -0.1420 0.050 Uiso 0.50 1 calc PR B -1
N1 N -0.2275(4) 0.33103(18) -0.04477(15) 0.0319(13) Uani 1 1 d U A .
OW1 O 0.0080(5) 0.12685(19) 0.00356(18) 0.072(2) Uani 1 1 d . . .
H1 H 0.0389 0.1149 -0.0100 0.086 Uiso 1 1 d R . .
H2 H -0.0432 0.1309 -0.0038 0.086 Uiso 1 1 d R . .
OW2 O 0.1250 0.1250 -0.0510(5) 0.071(5) Uani 0.50 2 d SPU . .
OW3 O -0.3080(14) 0.1087(6) -0.1909(5) 0.041(5) Uani 0.25 1 d PU . .

loop_
_atom_site_aniso_label
_atom_site_aniso_U_11
_atom_site_aniso_U_22
_atom_site_aniso_U_33
_atom_site_aniso_U_23
_atom_site_aniso_U_13
_atom_site_aniso_U_12
Mo1 0.0187(3) 0.0256(3) 0.0181(3) -0.0035(2) -0.0012(2) -0.0047(2)
Mo2 0.0204(3) 0.0238(3) 0.0188(3) -0.0063(2) 0.0023(2) -0.0027(2)
Mo3 0.0165(3) 0.0205(3) 0.0209(3) -0.0020(2) 0.0021(2) -0.0031(2)
Ag1 0.0282(4) 0.0203(3) 0.0392(4) 0.0039(3) 0.000 0.000
Ag2 0.0672(6) 0.0606(6) 0.0511(6) 0.000 0.000 -0.0449(5)
Al1 0.0157(11) 0.0136(11) 0.0157(12) -0.0042(9) 0.0010(9) -0.0030(9)
O1 0.017(2) 0.0176(19) 0.017(2) -0.0012(16) 0.0002(16) -0.0008(16)
O2 0.018(2) 0.0144(19) 0.019(2) -0.0038(15) 0.0010(16) -0.0016(16)
O3 0.016(2) 0.0166(19) 0.019(2) -0.0005(16) 0.0003(16) -0.0014(16)
O4 0.021(2) 0.023(2) 0.024(2) -0.0063(17) 0.0018(17) -0.0091(17)
O5 0.024(2) 0.029(2) 0.018(2) 0.0002(17) 0.0013(17) -0.0025(18)
O6 0.021(2) 0.018(2) 0.027(2) -0.0039(17) 0.0003(17) 0.0004(17)
O7 0.032(3) 0.036(3) 0.027(2) -0.009(2) -0.002(2) -0.012(2)
O8 0.023(2) 0.047(3) 0.028(2) 0.008(2) -0.0021(19) -0.001(2)
O9 0.030(2) 0.036(3) 0.032(2) -0.017(2) -0.002(2) -0.004(2)
O10 0.027(2) 0.041(3) 0.027(2) 0.001(2) 0.005(2) -0.007(2)
O11 0.027(2) 0.030(2) 0.027(2) -0.0001(19) 0.0058(19) -0.0074(19)
O12 0.023(2) 0.035(2) 0.033(3) 0.003(2) -0.002(2) 0.0001(19)
O13 0.043(4) 0.039(4) 0.072(5) 0.002(3) -0.018(4) 0.008(3)
O13A 0.043(4) 0.039(4) 0.072(5) 0.002(3) -0.018(4) 0.008(3)
O14 0.054(4) 0.023(3) 0.067(4) -0.003(2) 0.001(3) 0.001(2)
C1 0.058(6) 0.037(4) 0.060(5) 0.005(4) 0.014(5) 0.001(4)
C2 0.039(4) 0.051(5) 0.045(5) -0.003(4) 0.000(4) -0.007(4)
C3 0.066(6) 0.036(4) 0.046(5) 0.006(4) 0.003(4) -0.001(4)
C4 0.038(4) 0.022(3) 0.028(3) 0.002(3) 0.006(3) -0.004(3)
C5 0.020(3) 0.031(3) 0.034(4) 0.006(3) 0.004(3) 0.003(3)
C6 0.053(5) 0.024(3) 0.040(4) -0.001(3) 0.002(4) 0.007(3)
C7 0.031(4) 0.050(5) 0.042(4) 0.007(4) -0.005(3) 0.010(3)
C8 0.030(4) 0.044(4) 0.037(4) 0.000(3) 0.002(3) -0.012(3)
O15 0.041(10) 0.037(9) 0.050(8) 0.002(6) -0.004(8) 0.002(7)
O16 0.043(12) 0.038(10) 0.072(10) -0.004(7) 0.005(10) 0.003(9)
C9 0.037(12) 0.032(6) 0.033(6) -0.003(7) 0.004(9) -0.001(6)
C10 0.035(6) 0.028(6) 0.033(6) -0.002(6) 0.003(6) -0.002(5)
C11 0.037(6) 0.022(5) 0.020(5) 0.001(5) -0.003(5) 0.003(5)
C12 0.037(7) 0.023(6) 0.022(5) 0.000(5) 0.000(6) 0.002(5)
C13 0.045(7) 0.037(7) 0.051(7) -0.005(6) -0.012(7) 0.000(6)
C15 0.058(9) 0.052(8) 0.068(9) 0.002(7) -0.006(8) 0.006(7)
C14 0.041(10) 0.027(5) 0.037(6) -0.004(6) 0.006(8) 0.002(5)
N2 0.046(7) 0.036(6) 0.053(7) -0.001(5) -0.002(6) 0.002(6)
C16 0.045(8) 0.031(7) 0.050(8) -0.001(6) -0.004(7) 0.008(7)
N1 0.033(3) 0.027(3) 0.036(3) 0.002(2) 0.001(2) -0.009(2)
OW1 0.098(5) 0.035(3) 0.082(5) 0.020(3) -0.043(4) -0.023(3)
OW2 0.076(9) 0.070(9) 0.067(9) 0.000 0.000 0.028(8)
OW3 0.053(9) 0.027(7) 0.043(8) -0.015(7) 0.004(7) -0.007(7)

loop_
_atom_type_symbol
_atom_type_description
_atom_type_scat_dispersion_real
_atom_type_scat_dispersion_imag
_atom_type_scat_source
C C 0.0033 0.0016 'International Tables Vol C Tables 4.2.6.8 and 6.1.1.4'
H H 0.0000 0.0000 'International Tables Vol C Tables 4.2.6.8 and 6.1.1.4'
N N 0.0061 0.0033 'International Tables Vol C Tables 4.2.6.8 and 6.1.1.4'
O O 0.0106 0.0060 'International Tables Vol C Tables 4.2.6.8 and 6.1.1.4'
Al Al 0.0645 0.0514 'International Tables Vol C Tables 4.2.6.8 and 6.1.1.4'
Mo Mo -1.6832 0.6857 'International Tables Vol C Tables 4.2.6.8 and 6.1.1.4'
Ag Ag -0.8971 1.1015 'International Tables Vol C Tables 4.2.6.8 and 6.1.1.4'

loop_
_geom_angle_atom_site_label_1
_geom_angle_atom_site_label_2
_geom_angle_atom_site_label_3
_geom_angle
_geom_angle_site_symmetry_1
_geom_angle_site_symmetry_3
O8 Mo1 O7 107.2(2) . .
O8 Mo1 O5 97.9(2) . .
O7 Mo1 O5 102.28(19) . .
O8 Mo1 O4 99.3(2) . .
O7 Mo1 O4 95.80(19) . .
O5 Mo1 O4 150.10(17) . .
O8 Mo1 O2 157.57(19) . .
O7 Mo1 O2 94.81(18) . .
O5 Mo1 O2 72.61(16) . .
O4 Mo1 O2 82.41(16) . .
O8 Mo1 O1 90.95(19) . .
O7 Mo1 O1 159.69(18) . .
O5 Mo1 O1 83.67(15) . .
O4 Mo1 O1 71.75(15) . .
O2 Mo1 O1 68.18(13) . .
O10 Mo2 O9 106.6(2) . .
O10 Mo2 O6 100.9(2) . .
O9 Mo2 O6 97.3(2) . .
O10 Mo2 O5 98.3(2) . .
O9 Mo2 O5 101.1(2) . .
O6 Mo2 O5 148.32(17) . .
O10 Mo2 O3 93.17(18) . .
O9 Mo2 O3 159.18(19) . .
O6 Mo2 O3 71.93(15) . .
O5 Mo2 O3 82.10(15) . .
O10 Mo2 O2 158.72(18) . .
O9 Mo2 O2 93.81(18) . .
O6 Mo2 O2 82.11(15) . .
O5 Mo2 O2 71.19(15) . .
O3 Mo2 O2 67.51(13) . .
O11 Mo3 O12 105.8(2) . .
O11 Mo3 O6 101.74(19) . .
O12 Mo3 O6 98.2(2) . .
O11 Mo3 O4 97.05(19) . 17
O12 Mo3 O4 101.0(2) . 17
O6 Mo3 O4 148.26(17) . 17
O11 Mo3 O1 159.11(18) . 17
O12 Mo3 O1 93.82(18) . 17
O6 Mo3 O1 82.06(15) . 17
O4 Mo3 O1 71.70(15) 17 17
O11 Mo3 O3 93.81(18) . .
O12 Mo3 O3 159.64(18) . .
O6 Mo3 O3 71.91(15) . .
O4 Mo3 O3 81.58(16) 17 .
O1 Mo3 O3 67.59(13) 17 .
O9 Ag1 O9 99.0(2) . 4_544
O9 Ag1 O7 120.87(16) . 2_445
O9 Ag1 O7 92.87(17) 4_544 2_445
O9 Ag1 O7 92.87(17) . 3_454
O9 Ag1 O7 120.87(16) 4_544 3_454
O7 Ag1 O7 128.6(2) 2_445 3_454
O9 Ag1 Ag1 130.52(11) . 2_445
O9 Ag1 Ag1 130.52(11) 4_544 2_445
O7 Ag1 Ag1 64.32(11) 2_445 2_445
O7 Ag1 Ag1 64.32(11) 3_454 2_445
N1 Ag2 N1 167.4(3) 2_455 .
O2 Al1 O2 180.0(2) 17 .
O2 Al1 O1 85.39(16) 17 17
O2 Al1 O1 94.61(16) . 17
O2 Al1 O1 94.61(16) 17 .
O2 Al1 O1 85.39(16) . .
O1 Al1 O1 180.0(3) 17 .
O2 Al1 O3 94.63(16) 17 .
O2 Al1 O3 85.37(16) . .
O1 Al1 O3 85.05(16) 17 .
O1 Al1 O3 94.95(16) . .
O2 Al1 O3 85.37(16) 17 17
O2 Al1 O3 94.63(16) . 17
O1 Al1 O3 94.95(16) 17 17
O1 Al1 O3 85.05(16) . 17
O3 Al1 O3 180.0(3) . 17
Al1 O1 Mo1 102.95(16) . .
Al1 O1 Mo3 104.00(16) . 17
Mo1 O1 Mo3 92.62(13) . 17
Al1 O2 Mo1 103.47(16) . .
Al1 O2 Mo2 103.59(16) . .
Mo1 O2 Mo2 91.56(14) . .
Al1 O3 Mo2 103.52(16) . .
Al1 O3 Mo3 103.36(16) . .
Mo2 O3 Mo3 91.08(13) . .
Mo3 O4 Mo1 118.4(2) 17 .
Mo1 O5 Mo2 119.4(2) . .
Mo3 O6 Mo2 119.3(2) . .
Mo1 O7 Ag1 158.3(3) . 2_445
Mo2 O9 Ag1 146.2(3) . .
O14 C1 O13 123.4(8) . .
O14 C1 C2 121.1(8) . .
O13 C1 C2 114.7(8) . .
O14 C1 O13A 112.2(9) . .
O13 C1 O13A 39.6(8) . .
C2 C1 O13A 118.4(9) . .
C3 C2 C1 124.1(8) . .
C2 C3 C4 126.2(9) . .
C5 C4 C8 117.1(6) . .
C5 C4 C3 125.3(7) . .
C8 C4 C3 117.6(7) . .
N1 C5 C4 123.4(6) . .
N1 C6 C7 122.9(6) . .
C8 C7 C6 119.0(7) . .
C7 C8 C4 120.0(7) . .
O16 C9 O15 125.4(15) . .
O16 C9 C10 114.7(18) . .
O15 C9 C10 119.9(18) . .
C11 C10 C9 121.9(13) . .
C10 C11 C12 127.2(11) . .
C13 C12 C16 120.0 . .
C13 C12 C11 120.0(7) . .
C16 C12 C11 120.0(7) . .
C12 C13 C15 120.0 . .
C13 C15 C14 120.0 . .
N2 C14 C15 120.0 . .
C16 N2 C14 120.0 . .
N2 C16 C12 120.0 . .
C5 N1 C6 117.7(6) . .
C5 N1 Ag2 121.1(5) . .
C6 N1 Ag2 120.7(5) . .
OW3 OW2 OW3 151(3) 16_544 3_454

loop_
_geom_bond_atom_site_label_1
_geom_bond_atom_site_label_2
_geom_bond_distance
_geom_bond_site_symmetry_2
Mo1 O8 1.701(5) .
Mo1 O7 1.717(4) .
Mo1 O5 1.901(4) .
Mo1 O4 1.951(4) .
Mo1 O2 2.291(4) .
Mo1 O1 2.294(4) .
Mo2 O10 1.705(4) .
Mo2 O9 1.712(4) .
Mo2 O6 1.922(4) .
Mo2 O5 1.934(4) .
Mo2 O3 2.309(4) .
Mo2 O2 2.329(4) .
Mo3 O11 1.706(4) .
Mo3 O12 1.725(4) .
Mo3 O6 1.908(4) .
Mo3 O4 1.928(4) 17
Mo3 O1 2.313(4) 17
Mo3 O3 2.320(4) .
Ag1 O9 2.290(4) .
Ag1 O9 2.290(4) 4_544
Ag1 O7 2.389(4) 2_445
Ag1 O7 2.389(4) 3_454
Ag1 Ag1 2.8131(15) 2_445
Ag2 N1 2.098(5) 2_455
Ag2 N1 2.098(5) .
Al1 O2 1.889(4) 17
Al1 O2 1.889(4) .
Al1 O1 1.901(4) 17
Al1 O1 1.901(4) .
Al1 O3 1.913(4) .
Al1 O3 1.913(4) 17
O1 Mo3 2.313(4) 17
O4 Mo3 1.928(4) 17
O7 Ag1 2.389(4) 2_445
O13 C1 1.284(11) .
O13A C1 1.77(2) .
O14 C1 1.164(10) .
C1 C2 1.506(11) .
C2 C3 1.262(11) .
C3 C4 1.461(10) .
C4 C5 1.381(9) .
C4 C8 1.392(10) .
C5 N1 1.340(8) .
C6 N1 1.340(9) .
C6 C7 1.366(11) .
C7 C8 1.364(10) .
O15 C9 1.27(3) .
O16 C9 1.26(3) .
C9 C10 1.52(2) .
C10 C11 1.319(16) .
C11 C12 1.458(8) .
C12 C13 1.3900 .
C12 C16 1.3900 .
C13 C15 1.3900 .
C15 C14 1.3900 .
C14 N2 1.3900 .
N2 C16 1.3900 .
OW2 OW3 1.21(2) 16_544
OW2 OW3 1.21(2) 3_454
OW3 OW2 1.21(2) 3_454
